data_4346844
loop_
_publ_author_name
'Sil, Debangsu'
'Bhowmik, Susovan'
'Khan, Firoz Shah Tuglak'
'Rath, Sankar Prasad'

_publ_section_title
;
 Experimental and Theoretical Investigation of a Series of Novel
 Dimanganese(III) \m-Hydroxo Bisporphyrins: Magneto-Structural Correlation
 and Effect of Metal Spin on Porphyrin Core Deformation.
;
_journal_issue 7
_journal_name_full 'Inorganic chemistry'
_journal_page_first 3239
_journal_page_last 3251
_journal_paper_doi 10.1021/acs.inorgchem.5b02226
_journal_volume 55
_journal_year 2016
_chemical_formula_sum 'C75 H89 Cl2 F6 Mn2 N8 O Sb'
_chemical_formula_weight 1535.07
_space_group_crystal_system monoclinic
_space_group_IT_number 15
_space_group_name_Hall '-C 2yc'
_space_group_name_H-M_alt 'C 1 2/c 1'
_atom_sites_solution_hydrogens mixed
_audit_creation_method SHELXL-2014
_cell_angle_alpha 90.000(5)
_cell_angle_beta 116.234(5)
_cell_angle_gamma 90.000(5)
_cell_formula_units_Z 4
_cell_length_a 17.832(5)
_cell_length_b 24.159(5)
_cell_length_c 18.505(5)
_cell_measurement_reflns_used 999
_cell_measurement_temperature 100(2)
_cell_measurement_theta_max 27.5
_cell_measurement_theta_min 2.5
_cell_volume 7151(3)
_computing_cell_refinement 'Bruker SAINT'
_computing_data_collection 'Bruker APEX'
_computing_data_reduction 'Bruker SAINT'
_computing_molecular_graphics 'SHELXL 5.1, XP (Sheldrick, 1994)'
_computing_publication_material SHELXS-97
_computing_structure_refinement 'SHELXL-2014 (Sheldrick, 2014)'
_computing_structure_solution 'SHELXS-97 (Sheldrick, 2008)'
_diffrn_ambient_temperature 100(2)
_diffrn_measured_fraction_theta_full 0.997
_diffrn_measured_fraction_theta_max 0.996
_diffrn_measurement_device_type 'Bruker SMART APEX'
_diffrn_measurement_method \w
_diffrn_radiation_type MoK\a
_diffrn_radiation_wavelength 0.71069
_diffrn_reflns_av_R_equivalents 0.0750
_diffrn_reflns_av_unetI/netI 0.0942
_diffrn_reflns_Laue_measured_fraction_full 0.997
_diffrn_reflns_Laue_measured_fraction_max 0.996
_diffrn_reflns_limit_h_max 21
_diffrn_reflns_limit_h_min -21
_diffrn_reflns_limit_k_max 29
_diffrn_reflns_limit_k_min -29
_diffrn_reflns_limit_l_max 11
_diffrn_reflns_limit_l_min -22
_diffrn_reflns_number 20083
_diffrn_reflns_point_group_measured_fraction_full 0.997
_diffrn_reflns_point_group_measured_fraction_max 0.996
_diffrn_reflns_theta_full 25.000
_diffrn_reflns_theta_max 26.000
_diffrn_reflns_theta_min 2.085
_diffrn_source 'fine-focus sealed tube'
_exptl_absorpt_coefficient_mu 0.863
_exptl_absorpt_correction_T_max 0.900
_exptl_absorpt_correction_T_min 0.850
_exptl_absorpt_correction_type multi-scan
_exptl_absorpt_process_details 'SADABS 2.05 (Sheldrick, 2002)'
_exptl_crystal_colour 'dark red'
_exptl_crystal_density_diffrn 1.426
_exptl_crystal_description block
_exptl_crystal_F_000 3168
_exptl_crystal_size_max 0.220
_exptl_crystal_size_mid 0.160
_exptl_crystal_size_min 0.120
_refine_diff_density_max 0.861
_refine_diff_density_min -0.876
_refine_diff_density_rms 0.106
_refine_ls_extinction_method none
_refine_ls_goodness_of_fit_ref 1.031
_refine_ls_hydrogen_treatment constr
_refine_ls_matrix_type full
_refine_ls_number_parameters 457
_refine_ls_number_reflns 7018
_refine_ls_number_restraints 0
_refine_ls_restrained_S_all 1.031
_refine_ls_R_factor_all 0.1201
_refine_ls_R_factor_gt 0.0728
_refine_ls_shift/su_max 0.001
_refine_ls_shift/su_mean 0.000
_refine_ls_structure_factor_coef Fsqd
_refine_ls_weighting_details 'w=1/[\s^2^(Fo^2^)+(0.0826P)^2^+18.2957P] where P=(Fo^2^+2Fc^2^)/3'
_refine_ls_weighting_scheme calc
_refine_ls_wR_factor_gt 0.1704
_refine_ls_wR_factor_ref 0.1970
_reflns_Friedel_coverage 0.000
_reflns_number_gt 4377
_reflns_number_total 7018
_reflns_threshold_expression 'I > 2\s(I)'
_cod_data_source_file ic5b02226_si_002.cif
_cod_data_source_block 2novcm
_cod_original_sg_symbol_H-M 'C 2/c'
_cod_database_code 4346844
_shelx_space_group_comment
;
The symmetry employed for this shelxl refinement is uniquely defined
by the following loop, which should always be used as a source of
symmetry information in preference to the above space-group names.
They are only intended as comments.
;
_shelx_estimated_absorpt_t_min 0.833
_shelx_estimated_absorpt_t_max 0.903
_shelxl_version_number 2014-3

loop_
_space_group_symop_operation_xyz
'x, y, z'
'-x, y, -z+1/2'
'x+1/2, y+1/2, z'
'-x+1/2, y+1/2, -z+1/2'
'-x, -y, -z'
'x, -y, z-1/2'
'-x+1/2, -y+1/2, -z'
'x+1/2, -y+1/2, z-1/2'

loop_
_atom_site_label
_atom_site_type_symbol
_atom_site_fract_x
_atom_site_fract_y
_atom_site_fract_z
_atom_site_U_iso_or_equiv
_atom_site_adp_type
_atom_site_occupancy
_atom_site_site_symmetry_order
_atom_site_calc_flag
_atom_site_refinement_flags_posn
_atom_site_refinement_flags_adp
_atom_site_refinement_flags_occupancy
_atom_site_disorder_assembly
_atom_site_disorder_group
Mn1 Mn 0.44280(5) 0.11673(3) 0.63396(5) 0.0308(2) Uani 1 1 d . . . . .
O1 O 0.5000 0.10211(16) 0.7500 0.0134(9) Uani 1 2 d S T P . .
N1 N 0.3797(3) 0.18299(18) 0.6398(3) 0.0294(10) Uani 1 1 d . . . . .
N2 N 0.5299(3) 0.1645(2) 0.6255(3) 0.0351(11) Uani 1 1 d . . . . .
N3 N 0.4953(3) 0.0523(2) 0.6076(3) 0.0348(11) Uani 1 1 d . . . . .
N4 N 0.3410(3) 0.07202(18) 0.6127(3) 0.0288(10) Uani 1 1 d . . . . .
C1 C 0.3137(3) 0.1841(2) 0.6592(4) 0.0351(13) Uani 1 1 d . . . . .
C2 C 0.2914(3) 0.2412(2) 0.6658(3) 0.0336(13) Uani 1 1 d . . . . .
C3 C 0.3461(4) 0.2743(2) 0.6510(3) 0.0364(13) Uani 1 1 d . . . . .
C4 C 0.4020(4) 0.2374(2) 0.6371(3) 0.0362(14) Uani 1 1 d . . . . .
C5 C 0.4689(4) 0.2541(3) 0.6243(4) 0.0482(16) Uani 1 1 d . . . . .
H5A H 0.4746 0.2929 0.6192 0.058 Uiso 1 1 calc R U . . .
C6 C 0.5285(4) 0.2210(3) 0.6180(4) 0.0499(18) Uani 1 1 d . . . . .
C7 C 0.6028(5) 0.2389(3) 0.6140(5) 0.068(2) Uani 1 1 d . . . . .
C8 C 0.6499(4) 0.1955(3) 0.6199(4) 0.056(2) Uani 1 1 d . . . . .
C9 C 0.6061(4) 0.1483(3) 0.6302(3) 0.0438(16) Uani 1 1 d . . . . .
C10 C 0.6320(4) 0.0934(3) 0.6404(5) 0.061(2) Uani 1 1 d . . . . .
C11 C 0.5800(4) 0.0478(3) 0.6265(4) 0.0452(16) Uani 1 1 d . . . . .
C12 C 0.5979(4) -0.0092(3) 0.6177(4) 0.0465(17) Uani 1 1 d . . . . .
C13 C 0.5253(4) -0.0388(3) 0.5934(4) 0.0429(15) Uani 1 1 d . . . . .
C14 C 0.4627(4) 0.0000(2) 0.5885(3) 0.0357(14) Uani 1 1 d . . . . .
C15 C 0.3816(4) -0.0141(2) 0.5721(3) 0.0364(14) Uani 1 1 d . . . . .
H15A H 0.3633 -0.0501 0.5509 0.044 Uiso 1 1 calc R U . . .
C16 C 0.3246(3) 0.0191(2) 0.5835(3) 0.0337(13) Uani 1 1 d . . . . .
C17 C 0.2455(3) 0.0009(2) 0.5785(4) 0.0352(13) Uani 1 1 d . . . . .
C18 C 0.2176(3) 0.0418(2) 0.6108(4) 0.0341(13) Uani 1 1 d . . . . .
C19 C 0.2775(3) 0.0869(2) 0.6324(3) 0.0342(13) Uani 1 1 d . . . . .
C20 C 0.2701(4) 0.1377(3) 0.6635(4) 0.0427(15) Uani 1 1 d . . . . .
C21 C 0.2152(3) 0.2610(2) 0.6730(4) 0.0360(13) Uani 1 1 d . . . . .
H21A H 0.2223 0.3006 0.6880 0.043 Uiso 1 1 calc R U . . .
H21B H 0.2102 0.2403 0.7168 0.043 Uiso 1 1 calc R U . . .
C22 C 0.1355(4) 0.2538(3) 0.5962(4) 0.0530(17) Uani 1 1 d . . . . .
H22A H 0.0880 0.2670 0.6046 0.079 Uiso 1 1 calc R U . . .
H22B H 0.1277 0.2146 0.5812 0.079 Uiso 1 1 calc R U . . .
H22C H 0.1391 0.2753 0.5529 0.079 Uiso 1 1 calc R U . . .
C23 C 0.3468(4) 0.3358(2) 0.6460(4) 0.0459(16) Uani 1 1 d . . . . .
H23A H 0.4054 0.3489 0.6707 0.055 Uiso 1 1 calc R U . . .
H23B H 0.3191 0.3515 0.6775 0.055 Uiso 1 1 calc R U . . .
C24 C 0.3029(5) 0.3572(3) 0.5601(4) 0.0603(19) Uani 1 1 d . . . . .
H24A H 0.3077 0.3976 0.5602 0.090 Uiso 1 1 calc R U . . .
H24B H 0.2437 0.3468 0.5365 0.090 Uiso 1 1 calc R U . . .
H24C H 0.3289 0.3411 0.5281 0.090 Uiso 1 1 calc R U . . .
C25 C 0.6323(7) 0.2925(5) 0.6178(8) 0.050(4) Uani 0.604(16) 1 d . . P A 1
H25A H 0.6927 0.2924 0.6319 0.060 Uiso 0.604(16) 1 calc R U P A 1
H25B H 0.6234 0.3145 0.6585 0.060 Uiso 0.604(16) 1 calc R U P A 1
C26 C 0.5822(7) 0.3158(6) 0.5345(11) 0.064(5) Uani 0.604(16) 1 d . . P A 1
H26A H 0.5869 0.3562 0.5363 0.096 Uiso 0.604(16) 1 calc R U P A 1
H26B H 0.5234 0.3052 0.5150 0.096 Uiso 0.604(16) 1 calc R U P A 1
H26C H 0.6037 0.3010 0.4980 0.096 Uiso 0.604(16) 1 calc R U P A 1
C25A C 0.5989(15) 0.3041(9) 0.5720(13) 0.033(5) Uiso 0.396(16) 1 d . . P A 2
H25C H 0.6317 0.3047 0.5407 0.039 Uiso 0.396(16) 1 calc R U P A 2
H25D H 0.5405 0.3149 0.5363 0.039 Uiso 0.396(16) 1 calc R U P A 2
C26A C 0.6371(11) 0.3424(7) 0.6445(11) 0.053(6) Uiso 0.396(16) 1 d . . P A 2
H26D H 0.6376 0.3804 0.6261 0.079 Uiso 0.396(16) 1 calc R U P A 2
H26E H 0.6944 0.3306 0.6793 0.079 Uiso 0.396(16) 1 calc R U P A 2
H26F H 0.6038 0.3410 0.6747 0.079 Uiso 0.396(16) 1 calc R U P A 2
C27 C 0.7300(5) 0.1939(4) 0.6102(5) 0.081(3) Uani 1 1 d . . . . .
H27A H 0.7578 0.2305 0.6249 0.098 Uiso 1 1 calc R U . . .
H27B H 0.7683 0.1661 0.6477 0.098 Uiso 1 1 calc R U . . .
C28 C 0.7152(4) 0.1800(3) 0.5268(5) 0.058(2) Uani 1 1 d . . . . .
H28A H 0.7687 0.1792 0.5238 0.087 Uiso 1 1 calc R U . . .
H28B H 0.6787 0.2080 0.4895 0.087 Uiso 1 1 calc R U . . .
H28C H 0.6884 0.1436 0.5121 0.087 Uiso 1 1 calc R U . . .
C29 C 0.6819(4) -0.0324(3) 0.6312(4) 0.0508(17) Uani 1 1 d . . . . .
H29A H 0.6732 -0.0624 0.5918 0.061 Uiso 1 1 calc R U . . .
H29B H 0.7150 -0.0029 0.6217 0.061 Uiso 1 1 calc R U . . .
C30 C 0.7303(4) -0.0549(3) 0.7149(4) 0.0542(18) Uani 1 1 d . . . . .
H30A H 0.7851 -0.0679 0.7216 0.081 Uiso 1 1 calc R U . . .
H30B H 0.6996 -0.0858 0.7234 0.081 Uiso 1 1 calc R U . . .
H30C H 0.7379 -0.0257 0.7542 0.081 Uiso 1 1 calc R U . . .
C31 C 0.5124(4) -0.0999(3) 0.5792(4) 0.0507(17) Uani 1 1 d . . . . .
H31A H 0.5582 -0.1153 0.5689 0.061 Uiso 1 1 calc R U . . .
H31B H 0.4592 -0.1064 0.5306 0.061 Uiso 1 1 calc R U . . .
C32 C 0.5099(5) -0.1303(3) 0.6503(4) 0.0566(18) Uani 1 1 d . . . . .
H32A H 0.4999 -0.1698 0.6376 0.085 Uiso 1 1 calc R U . . .
H32B H 0.4647 -0.1152 0.6609 0.085 Uiso 1 1 calc R U . . .
H32C H 0.5633 -0.1254 0.6981 0.085 Uiso 1 1 calc R U . . .
C33 C 0.2038(4) -0.0524(2) 0.5423(4) 0.0442(16) Uani 1 1 d . . . . .
H33A H 0.1606 -0.0607 0.5606 0.053 Uiso 1 1 calc R U . . .
H33B H 0.2457 -0.0826 0.5614 0.053 Uiso 1 1 calc R U . . .
C34 C 0.1639(5) -0.0509(3) 0.4519(5) 0.063(2) Uani 1 1 d . . . . .
H34A H 0.1342 -0.0858 0.4307 0.094 Uiso 1 1 calc R U . . .
H34B H 0.2071 -0.0459 0.4334 0.094 Uiso 1 1 calc R U . . .
H34C H 0.1242 -0.0201 0.4328 0.094 Uiso 1 1 calc R U . . .
C35 C 0.1367(4) 0.0417(3) 0.6177(4) 0.0457(16) Uani 1 1 d . . . . .
H35A H 0.1462 0.0584 0.6698 0.055 Uiso 1 1 calc R U . . .
H35B H 0.1185 0.0029 0.6174 0.055 Uiso 1 1 calc R U . . .
C36 C 0.0672(4) 0.0732(3) 0.5500(5) 0.0575(19) Uani 1 1 d . . . . .
H36A H 0.0159 0.0710 0.5569 0.086 Uiso 1 1 calc R U . . .
H36B H 0.0573 0.0568 0.4981 0.086 Uiso 1 1 calc R U . . .
H36C H 0.0836 0.1120 0.5513 0.086 Uiso 1 1 calc R U . . .
C37 C 0.2320(7) 0.1356(5) 0.7247(7) 0.035(3) Uani 0.5 1 d . . P . .
H37A H 0.1719 0.1264 0.6942 0.042 Uiso 0.5 1 calc R U P . .
H37B H 0.2352 0.1733 0.7466 0.042 Uiso 0.5 1 calc R U P . .
C37A C 0.2709(6) 0.0943(4) 0.7985(6) 0.027(2) Uani 0.5 1 d . . P . .
H37C H 0.2563 0.0565 0.7761 0.032 Uiso 0.5 1 calc R U P . .
H37D H 0.2404 0.1006 0.8314 0.032 Uiso 0.5 1 calc R U P . .
Sb1 Sb 0.5000 0.32551(3) 0.2500 0.0486(2) Uani 1 2 d S T P . .
F1 F 0.4281(3) 0.2733(2) 0.2544(4) 0.118(2) Uani 1 1 d . . . . .
F2 F 0.5598(4) 0.3270(3) 0.3611(3) 0.142(3) Uani 1 1 d . . . . .
F3 F 0.5711(4) 0.3815(2) 0.2498(5) 0.149(3) Uani 1 1 d . . . . .
Cl1 Cl 0.51755(15) 0.44588(13) 0.68109(19) 0.1201(11) Uani 1 1 d . . . . .
C1S C 0.5000 0.4847(5) 0.7500 0.165(10) Uani 1 2 d S T P . .
H1SA H 0.4524 0.5089 0.7216 0.198 Uiso 0.5 1 d . U P . .

loop_
_atom_site_aniso_label
_atom_site_aniso_U_11
_atom_site_aniso_U_22
_atom_site_aniso_U_33
_atom_site_aniso_U_23
_atom_site_aniso_U_13
_atom_site_aniso_U_12
Mn1 0.0215(4) 0.0444(5) 0.0265(5) -0.0021(4) 0.0105(4) -0.0021(4)
O1 0.011(2) 0.016(2) 0.011(2) 0.000 0.0034(18) 0.000
N1 0.022(2) 0.038(3) 0.030(3) 0.000(2) 0.012(2) -0.002(2)
N2 0.026(3) 0.049(3) 0.032(3) -0.005(2) 0.015(2) -0.008(2)
N3 0.026(2) 0.052(3) 0.030(3) 0.006(2) 0.015(2) 0.006(2)
N4 0.027(2) 0.033(3) 0.029(3) -0.001(2) 0.015(2) -0.001(2)
C1 0.029(3) 0.044(3) 0.035(3) -0.008(3) 0.016(3) -0.003(3)
C2 0.034(3) 0.040(3) 0.029(3) -0.009(3) 0.016(3) -0.004(3)
C3 0.038(3) 0.043(3) 0.026(3) -0.007(3) 0.013(3) -0.005(3)
C4 0.036(3) 0.044(4) 0.027(3) -0.007(3) 0.014(3) -0.009(3)
C5 0.053(4) 0.053(4) 0.048(4) -0.016(3) 0.031(4) -0.017(3)
C6 0.050(4) 0.057(4) 0.057(4) -0.027(3) 0.036(4) -0.022(3)
C7 0.070(5) 0.069(5) 0.100(6) -0.049(5) 0.070(5) -0.039(4)
C8 0.045(4) 0.084(5) 0.050(4) -0.034(4) 0.032(4) -0.033(4)
C9 0.027(3) 0.079(5) 0.024(3) -0.001(3) 0.010(3) -0.006(3)
C10 0.027(3) 0.084(5) 0.076(5) 0.048(4) 0.026(4) 0.010(4)
C11 0.036(3) 0.072(5) 0.033(3) 0.025(3) 0.020(3) 0.020(3)
C12 0.041(4) 0.062(4) 0.047(4) 0.028(3) 0.029(3) 0.023(3)
C13 0.041(4) 0.066(4) 0.028(3) 0.011(3) 0.021(3) 0.014(3)
C14 0.033(3) 0.049(4) 0.025(3) 0.006(3) 0.013(3) 0.011(3)
C15 0.037(3) 0.042(3) 0.031(3) 0.000(3) 0.016(3) 0.007(3)
C16 0.030(3) 0.043(3) 0.027(3) 0.002(3) 0.012(3) 0.005(3)
C17 0.034(3) 0.039(3) 0.035(3) 0.005(3) 0.017(3) 0.000(3)
C18 0.027(3) 0.037(3) 0.039(3) 0.006(3) 0.015(3) 0.002(3)
C19 0.019(3) 0.052(4) 0.033(3) -0.001(3) 0.012(3) 0.001(3)
C20 0.033(3) 0.049(4) 0.052(4) -0.014(3) 0.024(3) -0.011(3)
C21 0.039(3) 0.028(3) 0.042(4) 0.000(3) 0.019(3) 0.005(3)
C22 0.037(4) 0.069(5) 0.050(4) -0.007(3) 0.016(3) -0.004(3)
C23 0.048(4) 0.045(4) 0.048(4) -0.004(3) 0.024(3) -0.007(3)
C24 0.065(5) 0.063(5) 0.051(5) 0.012(4) 0.023(4) -0.001(4)
C25 0.033(6) 0.066(9) 0.049(8) -0.011(6) 0.017(6) -0.010(6)
C26 0.027(7) 0.071(10) 0.084(13) 0.002(9) 0.017(8) -0.021(6)
C27 0.060(5) 0.111(7) 0.103(7) -0.064(6) 0.063(5) -0.047(5)
C28 0.060(5) 0.054(4) 0.086(6) -0.015(4) 0.056(5) -0.010(3)
C29 0.036(4) 0.056(4) 0.065(5) 0.008(4) 0.026(4) 0.015(3)
C30 0.034(3) 0.056(4) 0.058(5) -0.014(4) 0.007(3) 0.012(3)
C31 0.048(4) 0.064(4) 0.046(4) 0.004(3) 0.027(3) 0.021(3)
C32 0.067(5) 0.059(4) 0.053(5) 0.005(3) 0.036(4) 0.007(4)
C33 0.045(4) 0.036(3) 0.065(5) -0.005(3) 0.037(4) -0.007(3)
C34 0.064(5) 0.053(4) 0.071(5) -0.020(4) 0.030(4) -0.021(4)
C35 0.043(4) 0.040(3) 0.061(4) 0.003(3) 0.030(4) 0.003(3)
C36 0.027(3) 0.069(5) 0.077(5) 0.000(4) 0.024(4) 0.004(3)
C37 0.024(6) 0.033(6) 0.049(7) -0.010(5) 0.016(5) 0.002(5)
C37A 0.021(5) 0.028(6) 0.032(6) 0.005(5) 0.012(5) -0.001(4)
Sb1 0.0340(4) 0.0566(4) 0.0545(4) 0.000 0.0189(3) 0.000
F1 0.070(3) 0.130(5) 0.142(5) 0.036(4) 0.035(4) -0.036(3)
F2 0.142(6) 0.195(7) 0.054(4) -0.022(4) 0.012(4) -0.031(5)
F3 0.092(4) 0.115(5) 0.226(8) 0.049(5) 0.057(5) -0.032(4)
Cl1 0.0707(16) 0.138(2) 0.130(2) 0.065(2) 0.0252(16) -0.0231(16)
C1S 0.31(3) 0.058(8) 0.034(8) 0.000 -0.012(11) 0.000

loop_
_atom_type_symbol
_atom_type_description
_atom_type_scat_dispersion_real
_atom_type_scat_dispersion_imag
_atom_type_scat_source
C C 0.0033 0.0016 'International Tables Vol C Tables 4.2.6.8 and 6.1.1.4'
H H 0.0000 0.0000 'International Tables Vol C Tables 4.2.6.8 and 6.1.1.4'
N N 0.0061 0.0033 'International Tables Vol C Tables 4.2.6.8 and 6.1.1.4'
O O 0.0106 0.0060 'International Tables Vol C Tables 4.2.6.8 and 6.1.1.4'
F F 0.0171 0.0103 'International Tables Vol C Tables 4.2.6.8 and 6.1.1.4'
Cl Cl 0.1484 0.1585 'International Tables Vol C Tables 4.2.6.8 and 6.1.1.4'
Mn Mn 0.3368 0.7283 'International Tables Vol C Tables 4.2.6.8 and 6.1.1.4'
Sb Sb -0.5866 1.5461 'International Tables Vol C Tables 4.2.6.8 and 6.1.1.4'

loop_
_geom_angle_atom_site_label_1
_geom_angle_atom_site_label_2
_geom_angle_atom_site_label_3
_geom_angle
_geom_angle_site_symmetry_1
_geom_angle_site_symmetry_3
O1 Mn1 N3 93.12(16) . .
O1 Mn1 N1 96.81(16) . .
N3 Mn1 N1 170.06(19) . .
O1 Mn1 N2 98.27(15) . .
N3 Mn1 N2 88.08(19) . .
N1 Mn1 N2 91.01(18) . .
O1 Mn1 N4 96.09(15) . .
N3 Mn1 N4 90.77(18) . .
N1 Mn1 N4 87.66(17) . .
N2 Mn1 N4 165.63(19) . .
Mn1 O1 Mn1 159.2(2) 2_656 .
C1 N1 C4 106.6(4) . .
C1 N1 Mn1 126.9(4) . .
C4 N1 Mn1 125.8(3) . .
C6 N2 C9 105.2(5) . .
C6 N2 Mn1 127.1(4) . .
C9 N2 Mn1 127.6(4) . .
C14 N3 C11 106.4(5) . .
C14 N3 Mn1 126.5(3) . .
C11 N3 Mn1 125.0(4) . .
C16 N4 C19 106.8(4) . .
C16 N4 Mn1 126.9(3) . .
C19 N4 Mn1 126.0(4) . .
N1 C1 C20 124.5(5) . .
N1 C1 C2 109.7(5) . .
C20 C1 C2 125.5(5) . .
C3 C2 C1 106.8(5) . .
C3 C2 C21 125.6(5) . .
C1 C2 C21 126.9(5) . .
C2 C3 C4 106.5(5) . .
C2 C3 C23 128.0(5) . .
C4 C3 C23 125.4(5) . .
C5 C4 N1 124.9(5) . .
C5 C4 C3 124.8(5) . .
N1 C4 C3 110.3(5) . .
C4 C5 C6 127.2(6) . .
C4 C5 H5A 116.4 . .
C6 C5 H5A 116.4 . .
N2 C6 C5 123.5(5) . .
N2 C6 C7 109.4(6) . .
C5 C6 C7 126.6(6) . .
C8 C7 C25 121.6(7) . .
C8 C7 C6 109.1(6) . .
C25 C7 C6 128.4(8) . .
C8 C7 C25A 130.8(9) . .
C6 C7 C25A 116.3(10) . .
C7 C8 C9 106.1(6) . .
C7 C8 C27 127.6(7) . .
C9 C8 C27 126.2(7) . .
N2 C9 C10 122.6(5) . .
N2 C9 C8 110.1(6) . .
C10 C9 C8 127.2(6) . .
C11 C10 C9 125.2(6) . .
C11 C10 C37A 124.8(6) . 2_656
C9 C10 C37A 105.9(7) . 2_656
C10 C11 N3 123.1(6) . .
C10 C11 C12 128.0(6) . .
N3 C11 C12 108.3(6) . .
C13 C12 C11 108.2(5) . .
C13 C12 C29 125.7(6) . .
C11 C12 C29 126.1(6) . .
C12 C13 C14 106.1(6) . .
C12 C13 C31 128.5(6) . .
C14 C13 C31 125.3(6) . .
N3 C14 C15 124.5(5) . .
N3 C14 C13 110.9(5) . .
C15 C14 C13 124.4(6) . .
C16 C15 C14 126.4(6) . .
C16 C15 H15A 116.8 . .
C14 C15 H15A 116.8 . .
N4 C16 C15 123.9(5) . .
N4 C16 C17 110.0(5) . .
C15 C16 C17 125.4(5) . .
C18 C17 C16 106.9(5) . .
C18 C17 C33 128.3(5) . .
C16 C17 C33 124.8(5) . .
C17 C18 C19 107.4(5) . .
C17 C18 C35 126.1(5) . .
C19 C18 C35 126.4(5) . .
N4 C19 C20 125.3(5) . .
N4 C19 C18 108.7(5) . .
C20 C19 C18 125.9(5) . .
C19 C20 C1 122.3(5) . .
C19 C20 C37 115.1(6) . .
C1 C20 C37 120.3(6) . .
C2 C21 C22 113.1(5) . .
C2 C21 H21A 109.0 . .
C22 C21 H21A 109.0 . .
C2 C21 H21B 109.0 . .
C22 C21 H21B 109.0 . .
H21A C21 H21B 107.8 . .
C21 C22 H22A 109.5 . .
C21 C22 H22B 109.5 . .
H22A C22 H22B 109.5 . .
C21 C22 H22C 109.5 . .
H22A C22 H22C 109.5 . .
H22B C22 H22C 109.5 . .
C3 C23 C24 113.0(5) . .
C3 C23 H23A 109.0 . .
C24 C23 H23A 109.0 . .
C3 C23 H23B 109.0 . .
C24 C23 H23B 109.0 . .
H23A C23 H23B 107.8 . .
C23 C24 H24A 109.5 . .
C23 C24 H24B 109.5 . .
H24A C24 H24B 109.5 . .
C23 C24 H24C 109.5 . .
H24A C24 H24C 109.5 . .
H24B C24 H24C 109.5 . .
C7 C25 C26 104.8(10) . .
C7 C25 H25A 110.8 . .
C26 C25 H25A 110.8 . .
C7 C25 H25B 110.8 . .
C26 C25 H25B 110.8 . .
H25A C25 H25B 108.9 . .
C25 C26 H26A 109.5 . .
C25 C26 H26B 109.5 . .
H26A C26 H26B 109.5 . .
C25 C26 H26C 109.5 . .
H26A C26 H26C 109.5 . .
H26B C26 H26C 109.5 . .
C26A C25A C7 104.1(15) . .
C26A C25A H25C 110.9 . .
C7 C25A H25C 110.9 . .
C26A C25A H25D 110.9 . .
C7 C25A H25D 110.9 . .
H25C C25A H25D 109.0 . .
C25A C26A H26D 109.5 . .
C25A C26A H26E 109.5 . .
H26D C26A H26E 109.5 . .
C25A C26A H26F 109.5 . .
H26D C26A H26F 109.5 . .
H26E C26A H26F 109.5 . .
C28 C27 C8 112.6(6) . .
C28 C27 H27A 109.1 . .
C8 C27 H27A 109.1 . .
C28 C27 H27B 109.1 . .
C8 C27 H27B 109.1 . .
H27A C27 H27B 107.8 . .
C27 C28 H28A 109.5 . .
C27 C28 H28B 109.5 . .
H28A C28 H28B 109.5 . .
C27 C28 H28C 109.5 . .
H28A C28 H28C 109.5 . .
H28B C28 H28C 109.5 . .
C30 C29 C12 112.4(5) . .
C30 C29 H29A 109.1 . .
C12 C29 H29A 109.1 . .
C30 C29 H29B 109.1 . .
C12 C29 H29B 109.1 . .
H29A C29 H29B 107.9 . .
C29 C30 H30A 109.5 . .
C29 C30 H30B 109.5 . .
H30A C30 H30B 109.5 . .
C29 C30 H30C 109.5 . .
H30A C30 H30C 109.5 . .
H30B C30 H30C 109.5 . .
C13 C31 C32 112.7(5) . .
C13 C31 H31A 109.1 . .
C32 C31 H31A 109.1 . .
C13 C31 H31B 109.1 . .
C32 C31 H31B 109.1 . .
H31A C31 H31B 107.8 . .
C31 C32 H32A 109.5 . .
C31 C32 H32B 109.5 . .
H32A C32 H32B 109.5 . .
C31 C32 H32C 109.5 . .
H32A C32 H32C 109.5 . .
H32B C32 H32C 109.5 . .
C17 C33 C34 112.2(5) . .
C17 C33 H33A 109.2 . .
C34 C33 H33A 109.2 . .
C17 C33 H33B 109.2 . .
C34 C33 H33B 109.2 . .
H33A C33 H33B 107.9 . .
C33 C34 H34A 109.5 . .
C33 C34 H34B 109.5 . .
H34A C34 H34B 109.5 . .
C33 C34 H34C 109.5 . .
H34A C34 H34C 109.5 . .
H34B C34 H34C 109.5 . .
C18 C35 C36 113.1(5) . .
C18 C35 H35A 109.0 . .
C36 C35 H35A 109.0 . .
C18 C35 H35B 109.0 . .
C36 C35 H35B 109.0 . .
H35A C35 H35B 107.8 . .
C35 C36 H36A 109.5 . .
C35 C36 H36B 109.5 . .
H36A C36 H36B 109.5 . .
C35 C36 H36C 109.5 . .
H36A C36 H36C 109.5 . .
H36B C36 H36C 109.5 . .
C20 C37 C37A 118.8(8) . .
C20 C37 H37A 107.6 . .
C37A C37 H37A 107.6 . .
C20 C37 H37B 107.6 . .
C37A C37 H37B 107.6 . .
H37A C37 H37B 107.0 . .
C37 C37A C10 123.1(8) . 2_656
C37 C37A H37C 106.6 . .
C10 C37A H37C 106.6 2_656 .
C37 C37A H37D 106.6 . .
C10 C37A H37D 106.6 2_656 .
H37C C37A H37D 106.5 . .
F1 Sb1 F1 92.5(4) 2_655 .
F1 Sb1 F2 89.6(3) 2_655 .
F1 Sb1 F2 92.0(3) . .
F1 Sb1 F2 92.0(3) 2_655 2_655
F1 Sb1 F2 89.6(3) . 2_655
F2 Sb1 F2 177.8(5) . 2_655
F1 Sb1 F3 90.6(3) 2_655 .
F1 Sb1 F3 176.3(3) . .
F2 Sb1 F3 86.0(3) . .
F2 Sb1 F3 92.4(3) 2_655 .
F1 Sb1 F3 176.3(3) 2_655 2_655
F1 Sb1 F3 90.6(3) . 2_655
F2 Sb1 F3 92.4(3) . 2_655
F2 Sb1 F3 86.0(3) 2_655 2_655
F3 Sb1 F3 86.4(4) . 2_655
Cl1 C1S Cl1 113.9(8) . 2_656
Cl1 C1S H1SA 109.1 . .
Cl1 C1S H1SA 109.1 2_656 .

loop_
_geom_bond_atom_site_label_1
_geom_bond_atom_site_label_2
_geom_bond_distance
_geom_bond_site_symmetry_2
Mn1 O1 1.9596(12) .
Mn1 N3 1.986(5) .
Mn1 N1 1.987(4) .
Mn1 N2 1.995(4) .
Mn1 N4 1.996(4) .
O1 Mn1 1.9596(12) 2_656
N1 C1 1.374(6) .
N1 C4 1.382(7) .
N2 C6 1.371(8) .
N2 C9 1.380(7) .
N3 C14 1.369(7) .
N3 C11 1.396(7) .
N4 C16 1.369(7) .
N4 C19 1.383(6) .
C1 C20 1.386(8) .
C1 C2 1.458(7) .
C2 C3 1.379(7) .
C2 C21 1.499(7) .
C3 C4 1.443(8) .
C3 C23 1.489(8) .
C4 C5 1.374(8) .
C5 C6 1.376(9) .
C5 H5A 0.9500 .
C6 C7 1.426(8) .
C7 C8 1.319(10) .
C7 C25 1.388(13) .
C7 C25A 1.74(2) .
C8 C9 1.442(9) .
C8 C27 1.517(8) .
C9 C10 1.389(9) .
C10 C11 1.387(9) .
C10 C37A 1.595(12) 2_656
C11 C12 1.439(9) .
C12 C13 1.369(9) .
C12 C29 1.513(8) .
C13 C14 1.429(8) .
C13 C31 1.500(9) .
C14 C15 1.382(8) .
C15 C16 1.382(7) .
C15 H15A 0.9500 .
C16 C17 1.441(7) .
C17 C18 1.356(8) .
C17 C33 1.491(8) .
C18 C19 1.453(8) .
C18 C35 1.504(7) .
C19 C20 1.385(8) .
C20 C37 1.559(12) .
C21 C22 1.511(8) .
C21 H21A 0.9900 .
C21 H21B 0.9900 .
C22 H22A 0.9800 .
C22 H22B 0.9800 .
C22 H22C 0.9800 .
C23 C24 1.519(9) .
C23 H23A 0.9900 .
C23 H23B 0.9900 .
C24 H24A 0.9800 .
C24 H24B 0.9800 .
C24 H24C 0.9800 .
C25 C26 1.51(2) .
C25 H25A 0.9900 .
C25 H25B 0.9900 .
C26 H26A 0.9800 .
C26 H26B 0.9800 .
C26 H26C 0.9800 .
C25A C26A 1.52(3) .
C25A H25C 0.9900 .
C25A H25D 0.9900 .
C26A H26D 0.9800 .
C26A H26E 0.9800 .
C26A H26F 0.9800 .
C27 C28 1.484(10) .
C27 H27A 0.9900 .
C27 H27B 0.9900 .
C28 H28A 0.9800 .
C28 H28B 0.9800 .
C28 H28C 0.9800 .
C29 C30 1.502(9) .
C29 H29A 0.9900 .
C29 H29B 0.9900 .
C30 H30A 0.9800 .
C30 H30B 0.9800 .
C30 H30C 0.9800 .
C31 C32 1.524(9) .
C31 H31A 0.9900 .
C31 H31B 0.9900 .
C32 H32A 0.9800 .
C32 H32B 0.9800 .
C32 H32C 0.9800 .
C33 C34 1.500(9) .
C33 H33A 0.9900 .
C33 H33B 0.9900 .
C34 H34A 0.9800 .
C34 H34B 0.9800 .
C34 H34C 0.9800 .
C35 C36 1.520(9) .
C35 H35A 0.9900 .
C35 H35B 0.9900 .
C36 H36A 0.9800 .
C36 H36B 0.9800 .
C36 H36C 0.9800 .
C37 C37A 1.582(15) .
C37 H37A 0.9900 .
C37 H37B 0.9900 .
C37A C10 1.596(12) 2_656
C37A H37C 0.9900 .
C37A H37D 0.9900 .
Sb1 F1 1.826(4) 2_655
Sb1 F1 1.827(4) .
Sb1 F2 1.851(6) .
Sb1 F2 1.851(6) 2_655
Sb1 F3 1.854(5) .
Sb1 F3 1.854(5) 2_655
Cl1 C1S 1.720(8) .
C1S Cl1 1.720(8) 2_656
C1S H1SA 0.9705 .
